data_7710736
loop_
_publ_author_name
'Zhang, Jiayu'
'Huang, Wenshuang'
'Han, Kailing'
'Song, Guoyong'
'Hu, Shaowei'

_publ_section_title
;
 Scandium, Titanium and Vanadium Complexes Supported by PCP-type Pincer
 Ligands: Synthesis, Structure, and Styrene Polymerization Activity
;
_journal_name_full 'Dalton Transactions'
_journal_paper_doi 10.1039/D2DT01389D
_journal_year 2022
_chemical_formula_moiety 'C32 H57 P2 Si2 Ti'
_chemical_formula_sum 'C32 H57 P2 Si2 Ti'
_chemical_formula_weight 607.79
_space_group_crystal_system orthorhombic
_space_group_IT_number 29
_space_group_name_Hall 'P 2c -2ac'
_space_group_name_H-M_alt 'P c a 21'
_atom_sites_solution_hydrogens geom
_audit_creation_date 2022-04-25
_audit_creation_method
;
Olex2 1.2
(compiled 2018.05.29 svn.r3508 for OlexSys, GUI svn.r5506)
;
_audit_update_record
;
2022-04-25 deposited with the CCDC.	2022-07-14 downloaded from the CCDC.
;
_cell_angle_alpha 90
_cell_angle_beta 90
_cell_angle_gamma 90
_cell_formula_units_Z 4
_cell_length_a 16.1352(2)
_cell_length_b 13.17667(18)
_cell_length_c 17.2700(3)
_cell_measurement_reflns_used 10628
_cell_measurement_temperature 100.00(10)
_cell_measurement_theta_max 76.2460
_cell_measurement_theta_min 4.3020
_cell_volume 3671.74(9)
_computing_cell_refinement 'CrysAlisPro 1.171.40.84a (Rigaku OD, 2020)'
_computing_data_collection 'CrysAlisPro 1.171.40.84a (Rigaku OD, 2020)'
_computing_data_reduction 'CrysAlisPro 1.171.40.84a (Rigaku OD, 2020)'
_computing_molecular_graphics 'Olex2 (Dolomanov et al., 2009)'
_computing_publication_material 'Olex2 (Dolomanov et al., 2009)'
_computing_structure_refinement 'ShelXL (Sheldrick, 2015)'
_diffrn_ambient_environment N~2~
_diffrn_ambient_temperature 100.00(10)
_diffrn_detector 'Hybrid Pixel Array Detector'
_diffrn_detector_area_resol_mean 10.0000
_diffrn_detector_type HyPix
_diffrn_measured_fraction_theta_full 0.999
_diffrn_measured_fraction_theta_max 0.958
_diffrn_measurement_details
;
List of Runs (angles in degrees, time in seconds):

  # Type    Start    End  Width  t~exp~   \w     \q     \k     \f   Frames
#--------------------------------------------------------------------------
  1  \w    -27.00  25.00   0.50    0.10    --   46.95 -23.00-154.00  104
  2  \w    -21.00  12.00   0.50    0.10    --   46.95 -19.00 -30.00   66
  3  \w    -15.00  28.00   0.50    0.10    --   46.95 -19.00  60.00   86
  4  \w     95.00 162.00   0.50    0.50    --  104.75  23.00  10.00  134
  5  \w    -57.00 -32.00   0.50    0.50    -- -102.00  61.00 -60.00   50
  6  \w   -109.00 -32.00   0.50    0.50    -- -102.00 101.00 172.00  154
  7  \w   -116.00 -59.00   0.50    0.50    -- -102.00-144.00-177.00  114
  8  \w   -116.00 -78.00   0.50    0.10    --  -46.95-125.00 -60.00   76
  9  \w     60.00  90.00   0.50    0.10    --   46.95-125.00 -60.00   60
 10  \w     43.00  93.00   0.50    0.50    --  104.75 -77.00  90.00  100
 11  \w     36.00  72.00   0.50    0.50    --  104.75 -61.00 120.00   72
 12  \w     38.00  69.00   0.50    0.50    --  104.75 -61.00 -30.00   62
 13  \w     47.00  72.00   0.50    0.50    --  104.75 -61.00 -60.00   50
;
_diffrn_measurement_device 'four-circle diffractometer'
_diffrn_measurement_device_type 'XtaLAB Synergy R, DW system, HyPix'
_diffrn_measurement_method '\w scans'
_diffrn_orient_matrix_type 'CrysAlisPro convention (1999,Acta A55,543-557)'
_diffrn_orient_matrix_UB_11 0.0830583000
_diffrn_orient_matrix_UB_12 -0.0107509000
_diffrn_orient_matrix_UB_13 0.0431897000
_diffrn_orient_matrix_UB_21 0.0465805000
_diffrn_orient_matrix_UB_22 0.0337748000
_diffrn_orient_matrix_UB_23 -0.0734250000
_diffrn_orient_matrix_UB_31 -0.0061051000
_diffrn_orient_matrix_UB_32 0.1115076000
_diffrn_orient_matrix_UB_33 0.0264149000
_diffrn_radiation_monochromator mirror
_diffrn_radiation_probe x-ray
_diffrn_radiation_type CuK\a
_diffrn_radiation_wavelength 1.54184
_diffrn_reflns_av_R_equivalents 0.0370
_diffrn_reflns_av_unetI/netI 0.0423
_diffrn_reflns_Laue_measured_fraction_full 0.999
_diffrn_reflns_Laue_measured_fraction_max 0.958
_diffrn_reflns_limit_h_max 16
_diffrn_reflns_limit_h_min -20
_diffrn_reflns_limit_k_max 16
_diffrn_reflns_limit_k_min -14
_diffrn_reflns_limit_l_max 21
_diffrn_reflns_limit_l_min -20
_diffrn_reflns_number 13581
_diffrn_reflns_point_group_measured_fraction_full 0.837
_diffrn_reflns_point_group_measured_fraction_max 0.779
_diffrn_reflns_theta_full 67.684
_diffrn_reflns_theta_max 76.437
_diffrn_reflns_theta_min 3.354
_diffrn_source 'Rotating-anode X-ray tube'
_diffrn_source_type 'Rigaku (Cu) X-ray Source'
_exptl_absorpt_coefficient_mu 3.542
_exptl_absorpt_correction_T_max 1.00000
_exptl_absorpt_correction_T_min 0.42505
_exptl_absorpt_correction_type multi-scan
_exptl_absorpt_process_details
;
CrysAlisPro 1.171.40.84a (Rigaku Oxford Diffraction, 2020)
Empirical absorption correction using spherical harmonics,
implemented in SCALE3 ABSPACK scaling algorithm.
;
_exptl_crystal_colour green
_exptl_crystal_density_diffrn 1.099
_exptl_crystal_description block
_exptl_crystal_F_000 1316
_refine_diff_density_max 0.633
_refine_diff_density_min -0.564
_refine_diff_density_rms 0.078
_refine_ls_abs_structure_details
;
 Flack x determined using 2021 quotients [(I+)-(I-)]/[(I+)+(I-)]
 (Parsons, Flack and Wagner, Acta Cryst. B69 (2013) 249-259).
;
_refine_ls_abs_structure_Flack 0.000(8)
_refine_ls_extinction_method none
_refine_ls_goodness_of_fit_ref 1.067
_refine_ls_hydrogen_treatment constr
_refine_ls_matrix_type full
_refine_ls_number_parameters 352
_refine_ls_number_reflns 6009
_refine_ls_number_restraints 1
_refine_ls_restrained_S_all 1.067
_refine_ls_R_factor_all 0.0468
_refine_ls_R_factor_gt 0.0460
_refine_ls_shift/su_max 0.000
_refine_ls_shift/su_mean 0.000
_refine_ls_structure_factor_coef Fsqd
_refine_ls_weighting_details 'w=1/[\s^2^(Fo^2^)+(0.0906P)^2^+1.2290P] where P=(Fo^2^+2Fc^2^)/3'
_refine_ls_weighting_scheme calc
_refine_ls_wR_factor_gt 0.1249
_refine_ls_wR_factor_ref 0.1257
_reflns_Friedel_coverage 0.571
_reflns_Friedel_fraction_full 0.662
_reflns_Friedel_fraction_max 0.588
_reflns_number_gt 5838
_reflns_number_total 6009
_reflns_threshold_expression 'I > 2\s(I)'
_cod_data_source_file d2dt01389d2.cif
_cod_data_source_block exp_3918
_cod_original_cell_volume 3671.75(9)
_cod_database_code 7710736
_shelx_shelxl_version_number 2014/7
_chemical_oxdiff_formula 'C H  P Ti Si'
_shelx_space_group_comment
;
The symmetry employed for this shelxl refinement is uniquely defined
by the following loop, which should always be used as a source of
symmetry information in preference to the above space-group names.
They are only intended as comments.
;
_diffrn_oxdiff_digest_frames
;
01ca102ad8e7877c90162d2f76ee1b6e9b00104edfb
;
_reflns_odcompleteness_completeness 99.95
_reflns_odcompleteness_iscentric 1
_reflns_odcompleteness_theta 66.97
_olex2_refinement_description
;
1. Fixed Uiso
 At 1.2 times of:
  All C(H) groups
 At 1.5 times of:
  All C(H,H,H) groups
2.a Aromatic/amide H refined with riding coordinates:
 C3(H3), C4(H4), C5(H5)
2.b Idealised Me refined as rotating group:
 C10(H10A,H10B,H10C), C11(H11A,H11B,H11C), C12(H12A,H12B,H12C), C14(H14A,H14B,
 H14C), C15(H15A,H15B,H15C), C16(H16A,H16B,H16C), C18(H18A,H18B,H18C), C19(H19A,
 H19B,H19C), C20(H20A,H20B,H20C), C22(H22A,H22B,H22C), C23(H23A,H23B,H23C),
 C24(H24A,H24B,H24C), C27(H27A,H27B,H27C), C28(H28A,H28B,H28C), C29(H29A,H29B,
 H29C), C30(H30A,H30B,H30C), C31(H31A,H31B,H31C), C32(H32A,H32B,H32C)
;
_olex2_submission_special_instructions 'No special instructions were received'
_oxdiff_exptl_absorpt_empirical_details
;
Empirical correction (ABSPACK) includes:
- Absorption correction using spherical harmonics
- Frame scaling
;
_oxdiff_exptl_absorpt_empirical_full_max 1.836
_oxdiff_exptl_absorpt_empirical_full_min 0.598

loop_
_space_group_symop_operation_xyz
'x, y, z'
'-x, -y, z+1/2'
'-x+1/2, y, z+1/2'
'x+1/2, -y, z'

loop_
_atom_site_label
_atom_site_type_symbol
_atom_site_fract_x
_atom_site_fract_y
_atom_site_fract_z
_atom_site_U_iso_or_equiv
_atom_site_adp_type
_atom_site_occupancy
_atom_site_site_symmetry_order
_atom_site_calc_flag
_atom_site_refinement_flags_posn
_atom_site_refinement_flags_adp
_atom_site_refinement_flags_occupancy
_atom_site_disorder_assembly
_atom_site_disorder_group
C1 C 0.3534(2) 0.1762(3) 0.4163(2) 0.0151(7) Uani 1 1 d . . . . .
C2 C 0.3049(2) 0.2461(3) 0.4590(2) 0.0183(8) Uani 1 1 d . . . . .
C3 C 0.2596(3) 0.2172(3) 0.5247(2) 0.0224(8) Uani 1 1 d . . . . .
H3 H 0.2278 0.2652 0.5507 0.027 Uiso 1 1 calc R . . . .
C4 C 0.2617(3) 0.1185(3) 0.5512(3) 0.0263(9) Uani 1 1 d . . . . .
H4 H 0.2338 0.1004 0.5962 0.032 Uiso 1 1 calc R . . . .
C5 C 0.3062(2) 0.0465(3) 0.5094(2) 0.0217(8) Uani 1 1 d . . . . .
H5 H 0.3080 -0.0203 0.5266 0.026 Uiso 1 1 calc R . . . .
C6 C 0.3483(2) 0.0738(3) 0.4419(2) 0.0164(7) Uani 1 1 d . . . . .
C7 C 0.3016(3) 0.3583(3) 0.4375(2) 0.0225(8) Uani 1 1 d . . . . .
C8 C 0.3832(2) -0.0120(3) 0.3932(2) 0.0191(7) Uani 1 1 d . . . . .
C9 C 0.2468(2) 0.3469(3) 0.2730(2) 0.0197(8) Uani 1 1 d . . . . .
C10 C 0.1632(3) 0.3774(3) 0.3089(3) 0.0252(9) Uani 1 1 d . . . . .
H10A H 0.1191 0.3584 0.2746 0.038 Uiso 1 1 calc GR . . . .
H10B H 0.1621 0.4495 0.3170 0.038 Uiso 1 1 calc GR . . . .
H10C H 0.1563 0.3434 0.3576 0.038 Uiso 1 1 calc GR . . . .
C11 C 0.2463(3) 0.2311(3) 0.2590(3) 0.0232(8) Uani 1 1 d . . . . .
H11A H 0.2969 0.2114 0.2341 0.035 Uiso 1 1 calc GR . . . .
H11B H 0.2001 0.2136 0.2265 0.035 Uiso 1 1 calc GR . . . .
H11C H 0.2414 0.1965 0.3077 0.035 Uiso 1 1 calc GR . . . .
C12 C 0.2573(3) 0.3966(3) 0.1937(2) 0.0225(8) Uani 1 1 d . . . . .
H12A H 0.2127 0.3761 0.1604 0.034 Uiso 1 1 calc GR . . . .
H12B H 0.3091 0.3758 0.1714 0.034 Uiso 1 1 calc GR . . . .
H12C H 0.2567 0.4691 0.1993 0.034 Uiso 1 1 calc GR . . . .
C13 C 0.3643(3) 0.5166(3) 0.3329(3) 0.0240(8) Uani 1 1 d . . . . .
C14 C 0.2887(3) 0.5872(3) 0.3356(3) 0.0308(9) Uani 1 1 d . . . . .
H14A H 0.3069 0.6561 0.3420 0.046 Uiso 1 1 calc GR . . . .
H14B H 0.2539 0.5686 0.3783 0.046 Uiso 1 1 calc GR . . . .
H14C H 0.2581 0.5812 0.2882 0.046 Uiso 1 1 calc GR . . . .
C15 C 0.4156(3) 0.5370(3) 0.2599(3) 0.0299(10) Uani 1 1 d . . . . .
H15A H 0.4338 0.6063 0.2597 0.045 Uiso 1 1 calc GR . . . .
H15B H 0.3822 0.5245 0.2149 0.045 Uiso 1 1 calc GR . . . .
H15C H 0.4629 0.4929 0.2592 0.045 Uiso 1 1 calc GR . . . .
C16 C 0.4193(4) 0.5420(4) 0.4032(3) 0.0366(12) Uani 1 1 d . . . . .
H16A H 0.3856 0.5455 0.4489 0.055 Uiso 1 1 calc GR . . . .
H16B H 0.4460 0.6061 0.3949 0.055 Uiso 1 1 calc GR . . . .
H16C H 0.4604 0.4900 0.4094 0.055 Uiso 1 1 calc GR . . . .
C17 C 0.4545(3) -0.0519(3) 0.2434(2) 0.0198(8) Uani 1 1 d . . . . .
C18 C 0.3780(3) -0.0080(3) 0.2017(3) 0.0267(9) Uani 1 1 d . . . . .
H18A H 0.3679 -0.0458 0.1551 0.040 Uiso 1 1 calc GR . . . .
H18B H 0.3880 0.0618 0.1889 0.040 Uiso 1 1 calc GR . . . .
H18C H 0.3306 -0.0127 0.2350 0.040 Uiso 1 1 calc GR . . . .
C19 C 0.4356(3) -0.1645(3) 0.2593(3) 0.0278(9) Uani 1 1 d . . . . .
H19A H 0.4843 -0.1971 0.2794 0.042 Uiso 1 1 calc GR . . . .
H19B H 0.4193 -0.1971 0.2119 0.042 Uiso 1 1 calc GR . . . .
H19C H 0.3915 -0.1697 0.2963 0.042 Uiso 1 1 calc GR . . . .
C20 C 0.5295(3) -0.0436(3) 0.1900(3) 0.0266(9) Uani 1 1 d . . . . .
H20A H 0.5166 -0.0736 0.1408 0.040 Uiso 1 1 calc GR . . . .
H20B H 0.5757 -0.0785 0.2128 0.040 Uiso 1 1 calc GR . . . .
H20C H 0.5434 0.0266 0.1828 0.040 Uiso 1 1 calc GR . . . .
C21 C 0.5633(2) -0.0167(3) 0.3902(2) 0.0198(8) Uani 1 1 d . . . . .
C22 C 0.5514(3) 0.0252(3) 0.4729(3) 0.0253(9) Uani 1 1 d . . . . .
H22A H 0.6002 0.0116 0.5030 0.038 Uiso 1 1 calc GR . . . .
H22B H 0.5045 -0.0071 0.4966 0.038 Uiso 1 1 calc GR . . . .
H22C H 0.5422 0.0971 0.4706 0.038 Uiso 1 1 calc GR . . . .
C23 C 0.5739(3) -0.1329(3) 0.3949(3) 0.0252(9) Uani 1 1 d . . . . .
H23A H 0.5230 -0.1632 0.4121 0.038 Uiso 1 1 calc GR . . . .
H23B H 0.6174 -0.1489 0.4309 0.038 Uiso 1 1 calc GR . . . .
H23C H 0.5880 -0.1589 0.3447 0.038 Uiso 1 1 calc GR . . . .
C24 C 0.6434(3) 0.0294(3) 0.3567(3) 0.0277(9) Uani 1 1 d . . . . .
H24A H 0.6897 0.0099 0.3883 0.042 Uiso 1 1 calc GR . . . .
H24B H 0.6389 0.1020 0.3560 0.042 Uiso 1 1 calc GR . . . .
H24C H 0.6516 0.0049 0.3049 0.042 Uiso 1 1 calc GR . . . .
C25 C 0.4768(3) 0.2535(3) 0.2087(2) 0.0201(8) Uani 1 1 d . . . . .
C26 C 0.5546(2) 0.3081(3) 0.3872(3) 0.0214(8) Uani 1 1 d . . . . .
C27 C 0.5978(3) 0.4168(3) 0.1530(3) 0.0323(10) Uani 1 1 d . . . . .
H27A H 0.6074 0.4422 0.2044 0.048 Uiso 1 1 calc GR . . . .
H27B H 0.5514 0.4516 0.1305 0.048 Uiso 1 1 calc GR . . . .
H27C H 0.6462 0.4281 0.1218 0.048 Uiso 1 1 calc GR . . . .
C28 C 0.5691(3) 0.2322(4) 0.0550(3) 0.0289(10) Uani 1 1 d . . . . .
H28A H 0.5231 0.2643 0.0296 0.043 Uiso 1 1 calc GR . . . .
H28B H 0.5615 0.1599 0.0542 0.043 Uiso 1 1 calc GR . . . .
H28C H 0.6195 0.2493 0.0284 0.043 Uiso 1 1 calc GR . . . .
C29 C 0.6698(3) 0.2134(4) 0.1995(3) 0.0326(10) Uani 1 1 d . . . . .
H29A H 0.6643 0.1411 0.1946 0.049 Uiso 1 1 calc GR . . . .
H29B H 0.6750 0.2311 0.2532 0.049 Uiso 1 1 calc GR . . . .
H29C H 0.7182 0.2355 0.1719 0.049 Uiso 1 1 calc GR . . . .
C30 C 0.6086(4) 0.4703(4) 0.5095(3) 0.0363(11) Uani 1 1 d . . . . .
H30A H 0.5607 0.5127 0.5032 0.054 Uiso 1 1 calc GR . . . .
H30B H 0.6507 0.4906 0.4735 0.054 Uiso 1 1 calc GR . . . .
H30C H 0.6294 0.4769 0.5614 0.054 Uiso 1 1 calc GR . . . .
C31 C 0.4924(3) 0.3050(3) 0.5599(3) 0.0298(9) Uani 1 1 d . . . . .
H31A H 0.4732 0.2369 0.5516 0.045 Uiso 1 1 calc GR . . . .
H31B H 0.4477 0.3517 0.5513 0.045 Uiso 1 1 calc GR . . . .
H31C H 0.5119 0.3117 0.6122 0.045 Uiso 1 1 calc GR . . . .
C32 C 0.6723(3) 0.2566(4) 0.5212(3) 0.0409(12) Uani 1 1 d . . . . .
H32A H 0.7186 0.2736 0.4889 0.061 Uiso 1 1 calc GR . . . .
H32B H 0.6600 0.1857 0.5160 0.061 Uiso 1 1 calc GR . . . .
H32C H 0.6856 0.2714 0.5742 0.061 Uiso 1 1 calc GR . . . .
Si1 Si 0.57528(7) 0.27706(8) 0.15768(6) 0.0190(2) Uani 1 1 d . . . . .
Si2 Si 0.57920(7) 0.33359(9) 0.49096(7) 0.0236(3) Uani 1 1 d . . . . .
P1 P 0.33908(5) 0.37616(6) 0.33802(6) 0.0167(2) Uani 1 1 d . . . . .
P2 P 0.47110(5) 0.02806(6) 0.33339(6) 0.0150(2) Uani 1 1 d . . . . .
Ti1 Ti 0.45228(4) 0.23264(4) 0.33372(4) 0.01371(17) Uani 1 1 d . . . . .

loop_
_atom_site_aniso_label
_atom_site_aniso_U_11
_atom_site_aniso_U_22
_atom_site_aniso_U_33
_atom_site_aniso_U_23
_atom_site_aniso_U_13
_atom_site_aniso_U_12
C1 0.0173(16) 0.0154(17) 0.0128(17) 0.0000(13) 0.0014(13) -0.0003(13)
C2 0.0208(18) 0.0219(18) 0.0122(18) -0.0019(15) -0.0008(15) 0.0012(15)
C3 0.0256(19) 0.0275(19) 0.0141(19) -0.0070(15) 0.0050(15) -0.0013(15)
C4 0.032(2) 0.029(2) 0.018(2) -0.0023(16) 0.0060(17) -0.0073(17)
C5 0.0248(18) 0.0242(18) 0.0160(19) 0.0038(15) 0.0005(16) -0.0041(15)
C6 0.0148(16) 0.0172(17) 0.0173(18) 0.0014(14) -0.0006(14) 0.0014(14)
C7 0.032(2) 0.0189(18) 0.0165(19) -0.0026(14) 0.0026(16) 0.0068(16)
C8 0.0217(18) 0.0153(17) 0.0205(19) 0.0009(15) 0.0008(15) 0.0006(14)
C9 0.0182(17) 0.0189(17) 0.022(2) -0.0020(15) 0.0019(15) 0.0036(15)
C10 0.0222(19) 0.0213(19) 0.032(2) -0.0019(16) 0.0047(16) 0.0035(15)
C11 0.0253(19) 0.0173(18) 0.027(2) -0.0022(15) -0.0016(17) 0.0004(15)
C12 0.0253(19) 0.0237(18) 0.018(2) -0.0012(15) -0.0014(16) 0.0033(15)
C13 0.0331(19) 0.0124(16) 0.027(2) -0.0036(16) -0.002(2) -0.0005(14)
C14 0.039(2) 0.0142(16) 0.039(2) -0.0008(19) 0.002(2) 0.0033(16)
C15 0.033(2) 0.0191(19) 0.038(3) -0.0001(18) 0.006(2) -0.0036(16)
C16 0.050(3) 0.022(2) 0.038(3) -0.0086(19) -0.013(2) -0.004(2)
C17 0.030(2) 0.0133(17) 0.0156(19) -0.0018(14) -0.0004(16) 0.0030(14)
C18 0.036(2) 0.0212(19) 0.023(2) -0.0024(16) -0.0087(17) -0.0005(17)
C19 0.041(2) 0.0171(19) 0.026(2) -0.0034(16) -0.0021(18) 0.0030(17)
C20 0.038(2) 0.025(2) 0.017(2) -0.0016(16) 0.0046(17) 0.0043(17)
C21 0.0215(18) 0.0203(19) 0.0177(19) 0.0025(15) 0.0014(15) 0.0049(15)
C22 0.027(2) 0.029(2) 0.020(2) 0.0024(17) -0.0053(17) 0.0029(16)
C23 0.032(2) 0.021(2) 0.023(2) 0.0051(15) 0.0001(17) 0.0097(16)
C24 0.0205(18) 0.035(2) 0.028(2) 0.0063(17) -0.0004(17) 0.0050(16)
C25 0.0247(19) 0.0222(18) 0.0133(18) 0.0008(15) 0.0009(15) 0.0009(15)
C26 0.0212(18) 0.0230(19) 0.020(2) 0.0000(16) -0.0015(15) -0.0028(15)
C27 0.037(2) 0.028(2) 0.032(2) -0.0051(19) 0.005(2) -0.0113(18)
C28 0.035(2) 0.034(2) 0.018(2) -0.0052(17) 0.0051(18) -0.0083(18)
C29 0.023(2) 0.049(3) 0.025(2) 0.009(2) 0.0074(18) -0.0026(19)
C30 0.050(3) 0.036(2) 0.023(2) -0.0024(19) -0.002(2) -0.020(2)
C31 0.043(2) 0.028(2) 0.019(2) 0.0044(17) -0.0055(19) -0.0098(19)
C32 0.033(2) 0.052(3) 0.038(3) 0.012(2) -0.016(2) -0.005(2)
Si1 0.0228(5) 0.0204(5) 0.0136(5) -0.0002(4) 0.0018(4) -0.0048(4)
Si2 0.0276(6) 0.0257(5) 0.0175(5) 0.0036(4) -0.0061(4) -0.0092(4)
P1 0.0221(4) 0.0121(4) 0.0159(5) -0.0011(4) -0.0010(4) 0.0020(3)
P2 0.0189(4) 0.0133(4) 0.0130(4) 0.0007(4) 0.0000(4) 0.0026(3)
Ti1 0.0165(3) 0.0125(3) 0.0121(3) 0.0004(3) 0.0004(3) -0.0005(2)

loop_
_atom_type_symbol
_atom_type_description
_atom_type_scat_dispersion_real
_atom_type_scat_dispersion_imag
_atom_type_scat_source
C C 0.0181 0.0091 'International Tables Vol C Tables 4.2.6.8 and 6.1.1.4'
H H 0.0000 0.0000 'International Tables Vol C Tables 4.2.6.8 and 6.1.1.4'
P P 0.2955 0.4335 'International Tables Vol C Tables 4.2.6.8 and 6.1.1.4'
Si Si 0.2541 0.3302 'International Tables Vol C Tables 4.2.6.8 and 6.1.1.4'
Ti Ti 0.2191 1.8069 'International Tables Vol C Tables 4.2.6.8 and 6.1.1.4'

loop_
_geom_angle_atom_site_label_1
_geom_angle_atom_site_label_2
_geom_angle_atom_site_label_3
_geom_angle
_geom_angle_site_symmetry_1
_geom_angle_site_symmetry_3
_geom_angle_publ_flag
C2 C1 C6 115.0(3) . . ?
C2 C1 Ti1 120.3(3) . . ?
C6 C1 Ti1 123.2(3) . . ?
C1 C2 C7 121.5(3) . . ?
C3 C2 C1 122.3(4) . . ?
C3 C2 C7 116.2(3) . . ?
C2 C3 H3 119.6 . . ?
C4 C3 C2 120.7(4) . . ?
C4 C3 H3 119.6 . . ?
C3 C4 H4 120.5 . . ?
C3 C4 C5 118.9(4) . . ?
C5 C4 H4 120.5 . . ?
C4 C5 H5 119.7 . . ?
C4 C5 C6 120.6(4) . . ?
C6 C5 H5 119.7 . . ?
C1 C6 C8 120.9(3) . . ?
C5 C6 C1 122.2(4) . . ?
C5 C6 C8 116.8(3) . . ?
C2 C7 P1 109.9(3) . . ?
C6 C8 P2 112.7(3) . . ?
C10 C9 C11 108.4(3) . . ?
C10 C9 P1 113.3(3) . . ?
C11 C9 P1 107.2(3) . . ?
C12 C9 C10 110.3(3) . . ?
C12 C9 C11 106.5(3) . . ?
C12 C9 P1 110.8(3) . . ?
C9 C10 H10A 109.5 . . ?
C9 C10 H10B 109.5 . . ?
C9 C10 H10C 109.5 . . ?
H10A C10 H10B 109.5 . . ?
H10A C10 H10C 109.5 . . ?
H10B C10 H10C 109.5 . . ?
C9 C11 H11A 109.5 . . ?
C9 C11 H11B 109.5 . . ?
C9 C11 H11C 109.5 . . ?
H11A C11 H11B 109.5 . . ?
H11A C11 H11C 109.5 . . ?
H11B C11 H11C 109.5 . . ?
C9 C12 H12A 109.5 . . ?
C9 C12 H12B 109.5 . . ?
C9 C12 H12C 109.5 . . ?
H12A C12 H12B 109.5 . . ?
H12A C12 H12C 109.5 . . ?
H12B C12 H12C 109.5 . . ?
C14 C13 C16 107.6(4) . . ?
C14 C13 P1 114.8(3) . . ?
C15 C13 C14 110.4(4) . . ?
C15 C13 C16 107.4(4) . . ?
C15 C13 P1 108.9(3) . . ?
C16 C13 P1 107.4(3) . . ?
C13 C14 H14A 109.5 . . ?
C13 C14 H14B 109.5 . . ?
C13 C14 H14C 109.5 . . ?
H14A C14 H14B 109.5 . . ?
H14A C14 H14C 109.5 . . ?
H14B C14 H14C 109.5 . . ?
C13 C15 H15A 109.5 . . ?
C13 C15 H15B 109.5 . . ?
C13 C15 H15C 109.5 . . ?
H15A C15 H15B 109.5 . . ?
H15A C15 H15C 109.5 . . ?
H15B C15 H15C 109.5 . . ?
C13 C16 H16A 109.5 . . ?
C13 C16 H16B 109.5 . . ?
C13 C16 H16C 109.5 . . ?
H16A C16 H16B 109.5 . . ?
H16A C16 H16C 109.5 . . ?
H16B C16 H16C 109.5 . . ?
C18 C17 P2 106.7(3) . . ?
C19 C17 C18 106.7(3) . . ?
C19 C17 P2 114.7(3) . . ?
C20 C17 C18 109.0(3) . . ?
C20 C17 C19 109.5(3) . . ?
C20 C17 P2 110.1(3) . . ?
C17 C18 H18A 109.5 . . ?
C17 C18 H18B 109.5 . . ?
C17 C18 H18C 109.5 . . ?
H18A C18 H18B 109.5 . . ?
H18A C18 H18C 109.5 . . ?
H18B C18 H18C 109.5 . . ?
C17 C19 H19A 109.5 . . ?
C17 C19 H19B 109.5 . . ?
C17 C19 H19C 109.5 . . ?
H19A C19 H19B 109.5 . . ?
H19A C19 H19C 109.5 . . ?
H19B C19 H19C 109.5 . . ?
C17 C20 H20A 109.5 . . ?
C17 C20 H20B 109.5 . . ?
C17 C20 H20C 109.5 . . ?
H20A C20 H20B 109.5 . . ?
H20A C20 H20C 109.5 . . ?
H20B C20 H20C 109.5 . . ?
C22 C21 C23 108.6(3) . . ?
C22 C21 P2 105.9(3) . . ?
C23 C21 P2 115.3(3) . . ?
C24 C21 C22 108.1(4) . . ?
C24 C21 C23 108.5(3) . . ?
C24 C21 P2 110.2(3) . . ?
C21 C22 H22A 109.5 . . ?
C21 C22 H22B 109.5 . . ?
C21 C22 H22C 109.5 . . ?
H22A C22 H22B 109.5 . . ?
H22A C22 H22C 109.5 . . ?
H22B C22 H22C 109.5 . . ?
C21 C23 H23A 109.5 . . ?
C21 C23 H23B 109.5 . . ?
C21 C23 H23C 109.5 . . ?
H23A C23 H23B 109.5 . . ?
H23A C23 H23C 109.5 . . ?
H23B C23 H23C 109.5 . . ?
C21 C24 H24A 109.5 . . ?
C21 C24 H24B 109.5 . . ?
C21 C24 H24C 109.5 . . ?
H24A C24 H24B 109.5 . . ?
H24A C24 H24C 109.5 . . ?
H24B C24 H24C 109.5 . . ?
Si1 C25 Ti1 129.9(2) . . ?
Si2 C26 Ti1 131.5(2) . . ?
H27A C27 H27B 109.5 . . ?
H27A C27 H27C 109.5 . . ?
H27B C27 H27C 109.5 . . ?
Si1 C27 H27A 109.5 . . ?
Si1 C27 H27B 109.5 . . ?
Si1 C27 H27C 109.5 . . ?
H28A C28 H28B 109.5 . . ?
H28A C28 H28C 109.5 . . ?
H28B C28 H28C 109.5 . . ?
Si1 C28 H28A 109.5 . . ?
Si1 C28 H28B 109.5 . . ?
Si1 C28 H28C 109.5 . . ?
H29A C29 H29B 109.5 . . ?
H29A C29 H29C 109.5 . . ?
H29B C29 H29C 109.5 . . ?
Si1 C29 H29A 109.5 . . ?
Si1 C29 H29B 109.5 . . ?
Si1 C29 H29C 109.5 . . ?
H30A C30 H30B 109.5 . . ?
H30A C30 H30C 109.5 . . ?
H30B C30 H30C 109.5 . . ?
Si2 C30 H30A 109.5 . . ?
Si2 C30 H30B 109.5 . . ?
Si2 C30 H30C 109.5 . . ?
H31A C31 H31B 109.5 . . ?
H31A C31 H31C 109.5 . . ?
H31B C31 H31C 109.5 . . ?
Si2 C31 H31A 109.5 . . ?
Si2 C31 H31B 109.5 . . ?
Si2 C31 H31C 109.5 . . ?
H32A C32 H32B 109.5 . . ?
H32A C32 H32C 109.5 . . ?
H32B C32 H32C 109.5 . . ?
Si2 C32 H32A 109.5 . . ?
Si2 C32 H32B 109.5 . . ?
Si2 C32 H32C 109.5 . . ?
C25 Si1 C27 110.6(2) . . ?
C25 Si1 C28 110.7(2) . . ?
C25 Si1 C29 116.08(19) . . ?
C27 Si1 C29 107.2(2) . . ?
C28 Si1 C27 106.2(2) . . ?
C28 Si1 C29 105.4(2) . . ?
C26 Si2 C30 112.8(2) . . ?
C26 Si2 C31 114.47(19) . . ?
C26 Si2 C32 109.8(2) . . ?
C31 Si2 C30 105.7(2) . . ?
C31 Si2 C32 108.1(2) . . ?
C32 Si2 C30 105.4(3) . . ?
C7 P1 C9 105.57(19) . . ?
C7 P1 C13 103.8(2) . . ?
C7 P1 Ti1 99.39(13) . . ?
C9 P1 Ti1 112.40(12) . . ?
C13 P1 C9 109.74(18) . . ?
C13 P1 Ti1 123.44(13) . . ?
C8 P2 C17 101.11(18) . . ?
C8 P2 C21 103.17(18) . . ?
C8 P2 Ti1 101.45(12) . . ?
C17 P2 Ti1 122.55(13) . . ?
C21 P2 C17 111.46(18) . . ?
C21 P2 Ti1 113.57(13) . . ?
C1 Ti1 P1 74.27(9) . . ?
C1 Ti1 P2 75.77(9) . . ?
C25 Ti1 C1 141.35(15) . . ?
C25 Ti1 P1 93.57(11) . . ?
C25 Ti1 P2 95.82(11) . . ?
C26 Ti1 C1 115.15(15) . . ?
C26 Ti1 C25 103.05(16) . . ?
C26 Ti1 P1 100.94(12) . . ?
C26 Ti1 P2 112.14(12) . . ?
P1 Ti1 P2 142.39(4) . . ?

loop_
_geom_bond_atom_site_label_1
_geom_bond_atom_site_label_2
_geom_bond_distance
_geom_bond_site_symmetry_2
_geom_bond_publ_flag
C1 C2 1.415(5) . ?
C1 C6 1.423(5) . ?
C1 Ti1 2.265(4) . ?
C2 C3 1.402(6) . ?
C2 C7 1.526(5) . ?
C3 H3 0.9300 . ?
C3 C4 1.379(6) . ?
C4 H4 0.9300 . ?
C4 C5 1.392(6) . ?
C5 H5 0.9300 . ?
C5 C6 1.396(5) . ?
C6 C8 1.518(5) . ?
C7 P1 1.835(4) . ?
C8 P2 1.832(4) . ?
C9 C10 1.537(5) . ?
C9 C11 1.545(5) . ?
C9 C12 1.527(6) . ?
C9 P1 1.905(4) . ?
C10 H10A 0.9600 . ?
C10 H10B 0.9600 . ?
C10 H10C 0.9600 . ?
C11 H11A 0.9600 . ?
C11 H11B 0.9600 . ?
C11 H11C 0.9600 . ?
C12 H12A 0.9600 . ?
C12 H12B 0.9600 . ?
C12 H12C 0.9600 . ?
C13 C14 1.534(6) . ?
C13 C15 1.533(7) . ?
C13 C16 1.539(6) . ?
C13 P1 1.897(4) . ?
C14 H14A 0.9600 . ?
C14 H14B 0.9600 . ?
C14 H14C 0.9600 . ?
C15 H15A 0.9600 . ?
C15 H15B 0.9600 . ?
C15 H15C 0.9600 . ?
C16 H16A 0.9600 . ?
C16 H16B 0.9600 . ?
C16 H16C 0.9600 . ?
C17 C18 1.541(6) . ?
C17 C19 1.539(5) . ?
C17 C20 1.526(6) . ?
C17 P2 1.897(4) . ?
C18 H18A 0.9600 . ?
C18 H18B 0.9600 . ?
C18 H18C 0.9600 . ?
C19 H19A 0.9600 . ?
C19 H19B 0.9600 . ?
C19 H19C 0.9600 . ?
C20 H20A 0.9600 . ?
C20 H20B 0.9600 . ?
C20 H20C 0.9600 . ?
C21 C22 1.543(6) . ?
C21 C23 1.543(5) . ?
C21 C24 1.542(6) . ?
C21 P2 1.877(4) . ?
C22 H22A 0.9600 . ?
C22 H22B 0.9600 . ?
C22 H22C 0.9600 . ?
C23 H23A 0.9600 . ?
C23 H23B 0.9600 . ?
C23 H23C 0.9600 . ?
C24 H24A 0.9600 . ?
C24 H24B 0.9600 . ?
C24 H24C 0.9600 . ?
C25 Si1 1.843(4) . ?
C25 Ti1 2.213(4) . ?
C26 Si2 1.867(4) . ?
C26 Ti1 2.136(4) . ?
C27 H27A 0.9600 . ?
C27 H27B 0.9600 . ?
C27 H27C 0.9600 . ?
C27 Si1 1.879(4) . ?
C28 H28A 0.9600 . ?
C28 H28B 0.9600 . ?
C28 H28C 0.9600 . ?
C28 Si1 1.873(5) . ?
C29 H29A 0.9600 . ?
C29 H29B 0.9600 . ?
C29 H29C 0.9600 . ?
C29 Si1 1.884(5) . ?
C30 H30A 0.9600 . ?
C30 H30B 0.9600 . ?
C30 H30C 0.9600 . ?
C30 Si2 1.890(5) . ?
C31 H31A 0.9600 . ?
C31 H31B 0.9600 . ?
C31 H31C 0.9600 . ?
C31 Si2 1.876(5) . ?
C32 H32A 0.9600 . ?
C32 H32B 0.9600 . ?
C32 H32C 0.9600 . ?
C32 Si2 1.886(5) . ?
P1 Ti1 2.6302(10) . ?
P2 Ti1 2.7128(10) . ?
